data_7215360
loop_
_publ_author_name
'Venkatesh, V.'
'Kumar, Jitendra'
'Verma, Sandeep'

_publ_section_title
;
 Adenine containing architectures from silver supported dimeric units
;
_journal_issue 20
_journal_name_full CrystEngComm
_journal_page_first 6030
_journal_paper_doi 10.1039/c1ce05696d
_journal_volume 13
_journal_year 2011
_chemical_formula_sum 'C10 H16 Ag Cl N6 O4'
_chemical_formula_weight 427.61
_chemical_name_systematic
;
?
;
_space_group_IT_number 14
_symmetry_cell_setting monoclinic
_symmetry_space_group_name_Hall '-P 2ybc'
_symmetry_space_group_name_H-M 'P 1 21/c 1'
_atom_sites_solution_hydrogens geom
_atom_sites_solution_primary direct
_atom_sites_solution_secondary difmap
_audit_creation_method SHELXL-97
_cell_angle_alpha 90.00
_cell_angle_beta 117.768(2)
_cell_angle_gamma 90.00
_cell_formula_units_Z 4
_cell_length_a 12.4905(17)
_cell_length_b 11.1849(15)
_cell_length_c 11.9231(16)
_cell_measurement_reflns_used 3599
_cell_measurement_temperature 100(2)
_cell_measurement_theta_max 28.3
_cell_measurement_theta_min 2.6
_cell_volume 1473.9(3)
_computing_cell_refinement 'SMART 5.628 (Bruker, 2003)'
_computing_data_collection 'SMART 5.628 (Bruker, 2003)'
_computing_data_reduction 'SAINT+ 6.45 (Bruker, 2003)'
_computing_molecular_graphics 'diamond 3.1d'
_computing_structure_refinement 'SHELXL-97 (Sheldrick, 1997)'
_computing_structure_solution Sir92
_diffrn_ambient_temperature 100(2)
_diffrn_measured_fraction_theta_full 0.998
_diffrn_measured_fraction_theta_max 0.985
_diffrn_measurement_device_type 'CCD area Detector'
_diffrn_measurement_method 'Phi-Omega scans'
_diffrn_radiation_monochromator graphite
_diffrn_radiation_source 'fine-focus sealed tube'
_diffrn_radiation_type MoK\a
_diffrn_radiation_wavelength 0.71073
_diffrn_reflns_av_R_equivalents 0.0621
_diffrn_reflns_av_sigmaI/netI 0.0552
_diffrn_reflns_limit_h_max 7
_diffrn_reflns_limit_h_min -16
_diffrn_reflns_limit_k_max 14
_diffrn_reflns_limit_k_min -14
_diffrn_reflns_limit_l_max 15
_diffrn_reflns_limit_l_min -14
_diffrn_reflns_number 9243
_diffrn_reflns_theta_full 25.00
_diffrn_reflns_theta_max 28.29
_diffrn_reflns_theta_min 2.59
_exptl_absorpt_coefficient_mu 1.577
_exptl_absorpt_correction_T_max 0.7644
_exptl_absorpt_correction_T_min 0.6939
_exptl_absorpt_correction_type psi-scan
_exptl_absorpt_process_details '(North et al., 1968)'
_exptl_crystal_colour colourless
_exptl_crystal_density_diffrn 1.927
_exptl_crystal_density_method 'not measured'
_exptl_crystal_description blocks
_exptl_crystal_F_000 856
_exptl_crystal_size_max 0.25
_exptl_crystal_size_mid 0.22
_exptl_crystal_size_min 0.18
_refine_diff_density_max 2.789
_refine_diff_density_min -2.167
_refine_diff_density_rms 0.366
_refine_ls_extinction_method none
_refine_ls_goodness_of_fit_ref 1.187
_refine_ls_hydrogen_treatment constr
_refine_ls_matrix_type full
_refine_ls_number_parameters 201
_refine_ls_number_reflns 3599
_refine_ls_number_restraints 0
_refine_ls_restrained_S_all 1.187
_refine_ls_R_factor_all 0.0738
_refine_ls_R_factor_gt 0.0513
_refine_ls_shift/su_max 0.001
_refine_ls_shift/su_mean 0.000
_refine_ls_structure_factor_coef Fsqd
_refine_ls_weighting_details 'calc w=1/[\s^2^(Fo^2^)+(0.1513P)^2^+4.5165P] where P=(Fo^2^+2Fc^2^)/3'
_refine_ls_weighting_scheme calc
_refine_ls_wR_factor_gt 0.1429
_refine_ls_wR_factor_ref 0.2353
_reflns_number_gt 2999
_reflns_number_total 3599
_reflns_threshold_expression >2sigma(I)
_cod_data_source_file c1ce05696d.txt
_cod_data_source_block Complex2
_cod_original_sg_symbol_H-M 'P 21/c'
_cod_database_code 7215360

loop_
_symmetry_equiv_pos_as_xyz
'x, y, z'
'-x, y+1/2, -z+1/2'
'-x, -y, -z'
'x, -y-1/2, z-1/2'

loop_
_atom_site_label
_atom_site_type_symbol
_atom_site_fract_x
_atom_site_fract_y
_atom_site_fract_z
_atom_site_U_iso_or_equiv
_atom_site_adp_type
_atom_site_occupancy
_atom_site_symmetry_multiplicity
_atom_site_calc_flag
_atom_site_refinement_flags
C2 C 0.0454(5) 0.2587(5) 0.9463(5) 0.0190(11) Uani 1 1 d .
H2 H 0.1024 0.1991 0.9873 0.023 Uiso 1 1 calc R
C4 C -0.0960(5) 0.3851(5) 0.9400(5) 0.0153(10) Uani 1 1 d .
C5 C -0.1111(5) 0.4338(4) 0.8282(5) 0.0163(10) Uani 1 1 d .
C6 C -0.0481(5) 0.3848(5) 0.7685(5) 0.0144(10) Uani 1 1 d .
C8 C -0.2384(5) 0.5235(5) 0.8748(5) 0.0168(10) Uani 1 1 d .
C11 C -0.2175(5) 0.3835(5) 1.0579(5) 0.0189(11) Uani 1 1 d .
H11A H -0.2316 0.4451 1.1068 0.023 Uiso 1 1 calc R
H11B H -0.1546 0.3310 1.1167 0.023 Uiso 1 1 calc R
C12 C -0.3323(6) 0.3126(5) 0.9849(6) 0.0188(12) Uani 1 1 d .
H12A H -0.3222 0.2596 0.9262 0.023 Uiso 1 1 calc R
H12B H -0.3982 0.3670 0.9359 0.023 Uiso 1 1 calc R
C13 C -0.3648(6) 0.2387(6) 1.0729(6) 0.0253(12) Uani 1 1 d .
H13A H -0.4378 0.1946 1.0232 0.038 Uiso 1 1 calc R
H13B H -0.3769 0.2910 1.1298 0.038 Uiso 1 1 calc R
H13C H -0.3002 0.1840 1.1207 0.038 Uiso 1 1 calc R
C14 C -0.4055(6) 0.6497(6) 0.7445(5) 0.0212(11) Uani 1 1 d .
H14A H -0.3655 0.7187 0.7337 0.032 Uiso 1 1 calc R
H14B H -0.4805 0.6735 0.7418 0.032 Uiso 1 1 calc R
H14C H -0.4213 0.5935 0.6777 0.032 Uiso 1 1 calc R
C15 C -0.3444(6) 0.6320(5) 0.9751(6) 0.0233(12) Uani 1 1 d .
H15A H -0.4089 0.5869 0.9771 0.035 Uiso 1 1 calc R
H15B H -0.3644 0.7155 0.9665 0.035 Uiso 1 1 calc R
H15C H -0.2711 0.6191 1.0524 0.035 Uiso 1 1 calc R
N1 N 0.0336(5) 0.2955(4) 0.8330(5) 0.0171(10) Uani 1 1 d .
N3 N -0.0153(5) 0.2980(4) 1.0059(5) 0.0188(10) Uani 1 1 d .
N6 N -0.0644(5) 0.4190(5) 0.6545(5) 0.0237(11) Uani 1 1 d .
H6A H -0.0239 0.3854 0.6214 0.028 Uiso 1 1 calc R
H6B H -0.1154 0.4747 0.6142 0.028 Uiso 1 1 calc R
N7 N -0.1968(5) 0.5240(4) 0.7888(5) 0.0199(10) Uani 1 1 d .
N8 N -0.3273(5) 0.5933(5) 0.8681(5) 0.0198(10) Uani 1 1 d .
N9 N -0.1760(4) 0.4404(4) 0.9717(4) 0.0149(9) Uani 1 1 d .
O1 O -0.2124(5) 0.0941(4) 0.8556(5) 0.0327(11) Uani 1 1 d .
O2 O -0.3905(5) -0.0139(5) 0.7320(5) 0.0336(12) Uani 1 1 d .
O3 O -0.2711(4) -0.0603(4) 0.9492(4) 0.0252(9) Uani 1 1 d .
O4 O -0.2018(4) -0.1057(4) 0.8017(4) 0.0259(10) Uani 1 1 d .
Cl1 Cl -0.26998(13) -0.02087(12) 0.83383(12) 0.0195(3) Uani 1 1 d .
Ag1 Ag -0.12709(4) 0.68661(4) 0.74637(4) 0.0175(2) Uani 1 1 d .

loop_
_atom_site_aniso_label
_atom_site_aniso_U_11
_atom_site_aniso_U_22
_atom_site_aniso_U_33
_atom_site_aniso_U_23
_atom_site_aniso_U_13
_atom_site_aniso_U_12
C2 0.021(3) 0.018(3) 0.021(3) 0.000(2) 0.012(2) 0.000(2)
C4 0.014(2) 0.011(2) 0.016(2) 0.0018(18) 0.003(2) -0.0002(18)
C5 0.026(3) 0.005(2) 0.015(2) 0.0006(18) 0.008(2) -0.0017(19)
C6 0.009(2) 0.014(2) 0.023(3) 0.0021(19) 0.010(2) -0.0020(18)
C8 0.019(3) 0.014(2) 0.021(3) 0.002(2) 0.013(2) 0.001(2)
C11 0.026(3) 0.019(3) 0.014(2) 0.0028(19) 0.011(2) 0.005(2)
C12 0.028(3) 0.013(3) 0.015(3) 0.0001(17) 0.010(2) -0.002(2)
C13 0.027(3) 0.022(3) 0.028(3) 0.004(2) 0.014(3) 0.001(2)
C14 0.020(3) 0.025(3) 0.019(3) 0.008(2) 0.010(2) 0.003(3)
C15 0.027(3) 0.022(3) 0.025(3) -0.002(2) 0.016(3) 0.001(2)
N1 0.026(3) 0.011(2) 0.019(2) -0.0036(17) 0.014(2) 0.0056(18)
N3 0.027(3) 0.015(2) 0.019(2) 0.0046(18) 0.014(2) 0.0034(19)
N6 0.037(3) 0.020(2) 0.018(2) 0.0039(19) 0.016(2) 0.009(2)
N7 0.026(3) 0.015(2) 0.021(2) 0.0007(18) 0.012(2) -0.0017(19)
N8 0.021(2) 0.022(2) 0.020(2) 0.0038(19) 0.012(2) 0.0022(19)
N9 0.017(2) 0.014(2) 0.0129(19) -0.0008(16) 0.0063(18) -0.0005(17)
O1 0.051(3) 0.017(2) 0.027(2) 0.0001(18) 0.016(2) -0.007(2)
O2 0.024(2) 0.043(3) 0.025(2) 0.001(2) 0.0042(19) 0.007(2)
O3 0.033(2) 0.026(2) 0.020(2) 0.0056(17) 0.0158(19) 0.0056(18)
O4 0.033(2) 0.018(2) 0.025(2) -0.0008(17) 0.013(2) 0.0081(18)
Cl1 0.0229(7) 0.0170(7) 0.0181(6) -0.0007(5) 0.0091(6) 0.0024(5)
Ag1 0.0232(3) 0.0132(3) 0.0191(3) 0.00188(13) 0.0123(2) -0.00039(13)

loop_
_atom_type_symbol
_atom_type_description
_atom_type_scat_dispersion_real
_atom_type_scat_dispersion_imag
_atom_type_scat_source
C C 0.0033 0.0016 'International Tables Vol C Tables 4.2.6.8 and 6.1.1.4'
H H 0.0000 0.0000 'International Tables Vol C Tables 4.2.6.8 and 6.1.1.4'
N N 0.0061 0.0033 'International Tables Vol C Tables 4.2.6.8 and 6.1.1.4'
O O 0.0106 0.0060 'International Tables Vol C Tables 4.2.6.8 and 6.1.1.4'
Cl Cl 0.1484 0.1585 'International Tables Vol C Tables 4.2.6.8 and 6.1.1.4'
Ag Ag -0.8971 1.1015 'International Tables Vol C Tables 4.2.6.8 and 6.1.1.4'

loop_
_geom_angle_atom_site_label_1
_geom_angle_atom_site_label_2
_geom_angle_atom_site_label_3
_geom_angle
_geom_angle_site_symmetry_3
N3 C2 N1 127.4(5) .
N3 C4 C5 125.3(5) .
N3 C4 N9 127.2(5) .
C5 C4 N9 107.5(5) .
C4 C5 N7 110.8(5) .
C4 C5 C6 119.0(5) .
N7 C5 C6 130.1(5) .
N6 C6 N1 119.9(5) .
N6 C6 C5 123.5(5) .
N1 C6 C5 116.6(5) .
N8 C8 N7 123.9(5) .
N8 C8 N9 124.6(5) .
N7 C8 N9 111.5(5) .
N9 C11 C12 111.6(4) .
C11 C12 C13 111.9(5) .
C2 N1 C6 119.0(5) .
C2 N1 Ag1 115.6(4) 2_546
C6 N1 Ag1 124.7(4) 2_546
C2 N3 C4 112.5(5) .
C8 N7 C5 104.4(5) .
C8 N7 Ag1 121.2(4) .
C5 N7 Ag1 111.0(4) .
C8 N8 C15 125.6(5) .
C8 N8 C14 117.2(5) .
C15 N8 C14 116.7(5) .
C4 N9 C8 105.6(4) .
C4 N9 C11 122.0(4) .
C8 N9 C11 127.7(5) .
O2 Cl1 O1 110.2(3) .
O2 Cl1 O4 109.2(3) .
O1 Cl1 O4 109.2(3) .
O2 Cl1 O3 110.5(3) .
O1 Cl1 O3 109.0(3) .
O4 Cl1 O3 108.7(3) .
N7 Ag1 N1 156.88(19) 2_556

loop_
_geom_bond_atom_site_label_1
_geom_bond_atom_site_label_2
_geom_bond_distance
_geom_bond_site_symmetry_2
C2 N3 1.332(8) .
C2 N1 1.353(7) .
C4 N3 1.358(7) .
C4 C5 1.369(7) .
C4 N9 1.369(7) .
C5 N7 1.384(7) .
C5 C6 1.396(8) .
C6 N6 1.333(7) .
C6 N1 1.378(7) .
C8 N8 1.329(7) .
C8 N7 1.348(7) .
C8 N9 1.402(7) .
C11 N9 1.493(7) .
C11 C12 1.510(8) .
C12 C13 1.531(8) .
C14 N8 1.477(7) .
C15 N8 1.454(7) .
N1 Ag1 2.185(5) 2_546
N7 Ag1 2.176(5) .
O1 Cl1 1.437(5) .
O2 Cl1 1.430(5) .
O3 Cl1 1.450(4) .
O4 Cl1 1.442(4) .
Ag1 N1 2.185(5) 2_556
